data_7109421
loop_
_publ_author_name
'Wei Liu'
'Yalong Wang'
'Mingxiao Sun'
'Deteng Zhang'
'Meng Zheng'
'Wenjun Yang'

_publ_section_title
;
 Alkoxy-position effects on piezofluorochromism and aggregation-induced
 emission of 9,10-bis(alkoxystyryl)anthracenes
;
_journal_name_full Chem.Commun.
_journal_page_first 6042
_journal_paper_doi 10.1039/c3cc42636j
_journal_volume 49
_journal_year 2013
_chemical_formula_sum 'C36 H34 N0 O2'
_chemical_formula_weight 498.63
_chemical_name_systematic
;
?
;
_space_group_IT_number 2
_symmetry_cell_setting triclinic
_symmetry_space_group_name_Hall '-P 1'
_symmetry_space_group_name_H-M 'P -1'
_atom_sites_solution_hydrogens geom
_atom_sites_solution_primary direct
_atom_sites_solution_secondary difmap
_audit_creation_method SHELXL-97
_cell_angle_alpha 85.57(3)
_cell_angle_beta 82.78(3)
_cell_angle_gamma 85.67(3)
_cell_formula_units_Z 1
_cell_length_a 5.105(12)
_cell_length_b 8.65(2)
_cell_length_c 15.66(4)
_cell_measurement_reflns_used 567
_cell_measurement_temperature 296(2)
_cell_measurement_theta_max 21.07
_cell_measurement_theta_min 2.37
_cell_volume 682(3)
_computing_structure_refinement 'SHELXL-97 (Sheldrick, 1997)'
_computing_structure_solution 'SHELXS-97 (Sheldrick, 1990)'
_diffrn_ambient_temperature 296(2)
_diffrn_measured_fraction_theta_full 0.984
_diffrn_measured_fraction_theta_max 0.984
_diffrn_radiation_monochromator graphite
_diffrn_radiation_source 'fine-focus sealed tube'
_diffrn_radiation_type MoK\a
_diffrn_radiation_wavelength 0.71073
_diffrn_reflns_av_R_equivalents 0.0285
_diffrn_reflns_av_sigmaI/netI 0.0693
_diffrn_reflns_limit_h_max 5
_diffrn_reflns_limit_h_min -6
_diffrn_reflns_limit_k_max 10
_diffrn_reflns_limit_k_min -10
_diffrn_reflns_limit_l_max 15
_diffrn_reflns_limit_l_min -18
_diffrn_reflns_number 3852
_diffrn_reflns_theta_full 25.00
_diffrn_reflns_theta_max 25.00
_diffrn_reflns_theta_min 2.37
_exptl_absorpt_coefficient_mu 0.073
_exptl_absorpt_correction_T_max 0.9855
_exptl_absorpt_correction_T_min 0.9841
_exptl_crystal_colour yellow
_exptl_crystal_density_diffrn 1.213
_exptl_crystal_density_method 'not measured'
_exptl_crystal_description block
_exptl_crystal_F_000 266
_exptl_crystal_size_max 0.22
_exptl_crystal_size_mid 0.21
_exptl_crystal_size_min 0.20
_refine_diff_density_max 0.162
_refine_diff_density_min -0.152
_refine_diff_density_rms 0.038
_refine_ls_extinction_coef 0.032(6)
_refine_ls_extinction_expression Fc^*^=kFc[1+0.001xFc^2^\l^3^/sin(2\q)]^-1/4^
_refine_ls_extinction_method SHELXL
_refine_ls_goodness_of_fit_ref 1.007
_refine_ls_hydrogen_treatment constr
_refine_ls_matrix_type full
_refine_ls_number_parameters 174
_refine_ls_number_reflns 2359
_refine_ls_number_restraints 0
_refine_ls_restrained_S_all 1.007
_refine_ls_R_factor_all 0.1254
_refine_ls_R_factor_gt 0.0563
_refine_ls_shift/su_max 0.000
_refine_ls_shift/su_mean 0.000
_refine_ls_structure_factor_coef Fsqd
_refine_ls_weighting_details 'calc w=1/[\s^2^(Fo^2^)+(0.0571P)^2^+0.0116P] where P=(Fo^2^+2Fc^2^)/3'
_refine_ls_weighting_scheme calc
_refine_ls_wR_factor_gt 0.1150
_refine_ls_wR_factor_ref 0.1453
_reflns_number_gt 1220
_reflns_number_total 2359
_reflns_threshold_expression >2sigma(I)
_cod_data_source_file c3cc42636j.txt
_cod_data_source_block 1
_cod_original_cell_volume 683(3)
_cod_original_sg_symbol_H-M p-1
_cod_database_code 7109421

loop_
_symmetry_equiv_pos_as_xyz
'x, y, z'
'-x, -y, -z'

loop_
_atom_site_label
_atom_site_type_symbol
_atom_site_fract_x
_atom_site_fract_y
_atom_site_fract_z
_atom_site_U_iso_or_equiv
_atom_site_adp_type
_atom_site_occupancy
_atom_site_symmetry_multiplicity
_atom_site_calc_flag
_atom_site_refinement_flags
O1 O 1.3011(4) 0.1531(2) 0.32542(12) 0.0555(6) Uani 1 1 d .
C2 C 0.7878(6) 0.4992(3) 0.06730(16) 0.0443(7) Uani 1 1 d .
C3 C 0.8264(6) 0.6347(3) 0.00923(17) 0.0463(7) Uani 1 1 d .
C4 C 1.1482(6) 0.0334(3) 0.31664(17) 0.0462(7) Uani 1 1 d .
C5 C 0.9629(6) 0.3665(3) 0.05758(17) 0.0458(7) Uani 1 1 d .
C6 C 1.0123(5) 0.0487(3) 0.24409(17) 0.0454(7) Uani 1 1 d .
C7 C 1.1205(6) -0.0943(3) 0.37515(18) 0.0566(9) Uani 1 1 d .
H7 H 1.2111 -0.1037 0.4234 0.068 Uiso 1 1 calc R
C8 C 0.9232(6) 0.2268(3) 0.11770(18) 0.0599(9) Uani 1 1 d .
H8 H 0.7945 0.1628 0.1068 0.072 Uiso 1 1 calc R
C9 C 0.6448(6) 0.7666(3) 0.02283(19) 0.0578(9) Uani 1 1 d .
H9 H 0.6682 0.8565 -0.0131 0.069 Uiso 1 1 calc R
C10 C 0.8214(6) -0.1955(3) 0.2908(2) 0.0626(9) Uani 1 1 d .
H10 H 0.7102 -0.2719 0.2825 0.075 Uiso 1 1 calc R
C11 C 1.0451(6) 0.1847(3) 0.18233(18) 0.0574(9) Uani 1 1 d .
H11 H 1.1741 0.2494 0.1920 0.069 Uiso 1 1 calc R
C12 C 0.5708(6) 0.5043(4) 0.13363(18) 0.0588(9) Uani 1 1 d .
H12 H 0.5448 0.4179 0.1721 0.071 Uiso 1 1 calc R
C13 C 0.9575(6) -0.2074(3) 0.3613(2) 0.0621(9) Uani 1 1 d .
H13 H 0.9395 -0.2933 0.4006 0.075 Uiso 1 1 calc R
C14 C 0.8519(6) -0.0686(3) 0.23242(18) 0.0560(8) Uani 1 1 d .
H14 H 0.7625 -0.0614 0.1839 0.067 Uiso 1 1 calc R
C15 C 1.4370(6) 0.1511(3) 0.40005(18) 0.0589(9) Uani 1 1 d .
H15A H 1.5671 0.0635 0.4010 0.071 Uiso 1 1 calc R
H15B H 1.3127 0.1424 0.4521 0.071 Uiso 1 1 calc R
C16 C 0.4397(7) 0.7647(4) 0.0865(2) 0.0666(9) Uani 1 1 d .
H16 H 0.3236 0.8522 0.0933 0.080 Uiso 1 1 calc R
C17 C 0.4012(7) 0.6314(4) 0.14222(19) 0.0668(9) Uani 1 1 d .
H17 H 0.2582 0.6305 0.1853 0.080 Uiso 1 1 calc R
C24 C 1.5706(7) 0.3012(4) 0.3948(2) 0.0699(10) Uani 1 1 d .
H24A H 1.6910 0.3086 0.3418 0.084 Uiso 1 1 calc R
H24B H 1.6746 0.3001 0.4426 0.084 Uiso 1 1 calc R
C25 C 1.3790(7) 0.4428(4) 0.3970(2) 0.0824(11) Uani 1 1 d .
H25A H 1.2804 0.4472 0.3485 0.124 Uiso 1 1 calc R
H25B H 1.4751 0.5345 0.3946 0.124 Uiso 1 1 calc R
H25C H 1.2595 0.4367 0.4495 0.124 Uiso 1 1 calc R

loop_
_atom_site_aniso_label
_atom_site_aniso_U_11
_atom_site_aniso_U_22
_atom_site_aniso_U_33
_atom_site_aniso_U_23
_atom_site_aniso_U_13
_atom_site_aniso_U_12
O1 0.0624(14) 0.0587(12) 0.0489(12) 0.0090(9) -0.0229(10) -0.0114(11)
C2 0.0457(18) 0.0527(17) 0.0367(16) -0.0002(13) -0.0114(14) -0.0102(15)
C3 0.0512(19) 0.0483(17) 0.0428(17) 0.0005(14) -0.0187(15) -0.0080(15)
C4 0.0465(19) 0.0438(17) 0.0464(17) 0.0028(14) -0.0023(14) -0.0020(15)
C5 0.0494(19) 0.0536(18) 0.0372(16) 0.0086(13) -0.0154(14) -0.0161(15)
C6 0.0481(19) 0.0461(17) 0.0406(17) 0.0043(13) -0.0029(14) -0.0054(15)
C7 0.062(2) 0.0533(19) 0.0496(19) 0.0133(16) -0.0063(16) 0.0079(17)
C8 0.072(2) 0.0578(19) 0.0549(19) 0.0138(15) -0.0268(17) -0.0254(17)
C9 0.066(2) 0.0555(19) 0.053(2) -0.0024(15) -0.0159(18) -0.0016(18)
C10 0.074(2) 0.0504(19) 0.061(2) 0.0003(16) 0.0051(18) -0.0148(17)
C11 0.072(2) 0.0579(19) 0.0468(18) 0.0127(15) -0.0218(16) -0.0267(17)
C12 0.058(2) 0.068(2) 0.0515(19) 0.0035(16) -0.0090(17) -0.0151(18)
C13 0.073(2) 0.0448(18) 0.062(2) 0.0150(16) 0.0082(18) -0.0010(18)
C14 0.064(2) 0.0554(18) 0.0488(18) 0.0013(15) -0.0040(15) -0.0131(17)
C15 0.065(2) 0.065(2) 0.0475(18) -0.0003(15) -0.0214(16) 0.0084(17)
C16 0.067(2) 0.069(2) 0.065(2) -0.0129(18) -0.0123(19) 0.0057(19)
C17 0.059(2) 0.084(2) 0.058(2) -0.0076(19) -0.0021(17) -0.009(2)
C24 0.077(3) 0.074(2) 0.063(2) -0.0078(17) -0.0278(18) -0.001(2)
C25 0.104(3) 0.064(2) 0.078(2) -0.0007(18) -0.009(2) -0.002(2)

loop_
_atom_type_symbol
_atom_type_description
_atom_type_scat_dispersion_real
_atom_type_scat_dispersion_imag
_atom_type_scat_source
C C 0.0033 0.0016 'International Tables Vol C Tables 4.2.6.8 and 6.1.1.4'
H H 0.0000 0.0000 'International Tables Vol C Tables 4.2.6.8 and 6.1.1.4'
N N 0.0061 0.0033 'International Tables Vol C Tables 4.2.6.8 and 6.1.1.4'
O O 0.0106 0.0060 'International Tables Vol C Tables 4.2.6.8 and 6.1.1.4'

loop_
_geom_angle_atom_site_label_1
_geom_angle_atom_site_label_2
_geom_angle_atom_site_label_3
_geom_angle
_geom_angle_site_symmetry_1
C4 O1 C15 119.3(2) .
C5 C2 C12 121.9(3) .
C5 C2 C3 119.9(3) .
C12 C2 C3 118.2(3) .
C5 C3 C9 122.6(3) 2_765
C5 C3 C2 119.9(3) 2_765
C9 C3 C2 117.5(3) .
O1 C4 C7 123.9(3) .
O1 C4 C6 115.4(2) .
C7 C4 C6 120.7(3) .
C3 C5 C2 120.2(2) 2_765
C3 C5 C8 119.9(3) 2_765
C2 C5 C8 119.9(3) .
C14 C6 C4 117.9(3) .
C14 C6 C11 122.1(3) .
C4 C6 C11 120.0(3) .
C13 C7 C4 119.5(3) .
C13 C7 H7 120.3 .
C4 C7 H7 120.3 .
C11 C8 C5 127.4(3) .
C11 C8 H8 116.3 .
C5 C8 H8 116.3 .
C16 C9 C3 121.8(3) .
C16 C9 H9 119.1 .
C3 C9 H9 119.1 .
C13 C10 C14 119.0(3) .
C13 C10 H10 120.5 .
C14 C10 H10 120.5 .
C8 C11 C6 129.6(3) .
C8 C11 H11 115.2 .
C6 C11 H11 115.2 .
C17 C12 C2 121.7(3) .
C17 C12 H12 119.1 .
C2 C12 H12 119.1 .
C10 C13 C7 121.2(3) .
C10 C13 H13 119.4 .
C7 C13 H13 119.4 .
C10 C14 C6 121.8(3) .
C10 C14 H14 119.1 .
C6 C14 H14 119.1 .
O1 C15 C24 107.1(2) .
O1 C15 H15A 110.3 .
C24 C15 H15A 110.3 .
O1 C15 H15B 110.3 .
C24 C15 H15B 110.3 .
H15A C15 H15B 108.6 .
C9 C16 C17 120.4(3) .
C9 C16 H16 119.8 .
C17 C16 H16 119.8 .
C12 C17 C16 120.3(3) .
C12 C17 H17 119.8 .
C16 C17 H17 119.8 .
C15 C24 C25 113.3(3) .
C15 C24 H24A 108.9 .
C25 C24 H24A 108.9 .
C15 C24 H24B 108.9 .
C25 C24 H24B 108.9 .
H24A C24 H24B 107.7 .
C24 C25 H25A 109.5 .
C24 C25 H25B 109.5 .
H25A C25 H25B 109.5 .
C24 C25 H25C 109.5 .
H25A C25 H25C 109.5 .
H25B C25 H25C 109.5 .

loop_
_geom_bond_atom_site_label_1
_geom_bond_atom_site_label_2
_geom_bond_distance
_geom_bond_site_symmetry_2
O1 C4 1.368(4) .
O1 C15 1.431(4) .
C2 C5 1.406(4) .
C2 C12 1.421(4) .
C2 C3 1.437(4) .
C3 C5 1.403(4) 2_765
C3 C9 1.427(4) .
C4 C7 1.384(4) .
C4 C6 1.397(4) .
C5 C3 1.403(4) 2_765
C5 C8 1.484(4) .
C6 C14 1.387(4) .
C6 C11 1.470(4) .
C7 C13 1.377(5) .
C7 H7 0.9300 .
C8 C11 1.270(4) .
C8 H8 0.9300 .
C9 C16 1.352(4) .
C9 H9 0.9300 .
C10 C13 1.371(5) .
C10 C14 1.379(4) .
C10 H10 0.9300 .
C11 H11 0.9300 .
C12 C17 1.352(5) .
C12 H12 0.9300 .
C13 H13 0.9300 .
C14 H14 0.9300 .
C15 C24 1.504(5) .
C15 H15A 0.9700 .
C15 H15B 0.9700 .
C16 C17 1.402(5) .
C16 H16 0.9300 .
C17 H17 0.9300 .
C24 C25 1.508(5) .
C24 H24A 0.9700 .
C24 H24B 0.9700 .
C25 H25A 0.9600 .
C25 H25B 0.9600 .
C25 H25C 0.9600 .

loop_
_geom_torsion_atom_site_label_1
_geom_torsion_atom_site_label_2
_geom_torsion_atom_site_label_3
_geom_torsion_atom_site_label_4
_geom_torsion
_geom_torsion_site_symmetry_1
_geom_torsion_site_symmetry_4
C5 C2 C3 C5 0.7(4) . 2_765
C12 C2 C3 C5 -179.4(3) . 2_765
C5 C2 C3 C9 -179.2(2) . .
C12 C2 C3 C9 0.7(4) . .
C15 O1 C4 C7 -1.7(4) . .
C15 O1 C4 C6 176.9(2) . .
C12 C2 C5 C3 179.4(3) . 2_765
C3 C2 C5 C3 -0.7(4) . 2_765
C12 C2 C5 C8 0.0(4) . .
C3 C2 C5 C8 179.8(3) . .
O1 C4 C6 C14 -179.3(2) . .
C7 C4 C6 C14 -0.6(4) . .
O1 C4 C6 C11 1.6(4) . .
C7 C4 C6 C11 -179.7(3) . .
O1 C4 C7 C13 178.7(3) . .
C6 C4 C7 C13 0.2(4) . .
C3 C5 C8 C11 80.3(5) 2_765 .
C2 C5 C8 C11 -100.2(4) . .
C5 C3 C9 C16 178.6(3) 2_765 .
C2 C3 C9 C16 -1.5(4) . .
C5 C8 C11 C6 179.5(3) . .
C14 C6 C11 C8 8.1(5) . .
C4 C6 C11 C8 -172.9(3) . .
C5 C2 C12 C17 -179.3(3) . .
C3 C2 C12 C17 0.9(4) . .
C14 C10 C13 C7 0.8(5) . .
C4 C7 C13 C10 -0.2(4) . .
C13 C10 C14 C6 -1.3(5) . .
C4 C6 C14 C10 1.2(4) . .
C11 C6 C14 C10 -179.7(3) . .
C4 O1 C15 C24 -176.0(2) . .
C3 C9 C16 C17 0.7(5) . .
C2 C12 C17 C16 -1.7(5) . .
C9 C16 C17 C12 0.9(5) . .
O1 C15 C24 C25 62.6(3) . .
